data_4124910
loop_
_publ_author_name
'Uchida, Kazuyuki'
'Ito, Soichi'
'Nakano, Masayoshi'
'Abe, Manabu'
'Kubo, Takashi'

_publ_section_title
;
 Biphenalenylidene: Isolation and Characterization of the Reactive
 Intermediate on the Decomposition Pathway of Phenalenyl Radical.
;
_journal_issue 7
_journal_name_full 'Journal of the American Chemical Society'
_journal_page_first 2399
_journal_page_last 2410
_journal_paper_doi 10.1021/jacs.5b13033
_journal_volume 138
_journal_year 2016
_chemical_formula_sum 'C26 H16'
_chemical_formula_weight 328.39
_chemical_name_systematic
;
 ?
;
_space_group_IT_number 4
_symmetry_cell_setting monoclinic
_symmetry_space_group_name_Hall 'P 2yb'
_symmetry_space_group_name_H-M 'P 1 21 1'
_atom_sites_solution_hydrogens geom
_atom_sites_solution_primary direct
_atom_sites_solution_secondary difmap
_audit_creation_method SHELXL-97
_cell_angle_alpha 90.00
_cell_angle_beta 92.944(5)
_cell_angle_gamma 90.00
_cell_formula_units_Z 4
_cell_length_a 11.958(2)
_cell_length_b 9.5891(16)
_cell_length_c 14.538(3)
_cell_measurement_reflns_used 6335
_cell_measurement_temperature 200
_cell_measurement_theta_max 54.89
_cell_measurement_theta_min 6.05
_cell_volume 1664.8(5)
_computing_molecular_graphics 'Yadokari-XG 2009 (Wakita Nemoto et al., 2009)'
_computing_publication_material 'Yadokari-XG 2009 (Wakita,Nemoto et al., 2009)'
_computing_structure_refinement 'SHELXL-97 (Sheldrick, 1997)'
_diffrn_ambient_temperature 200
_diffrn_measured_fraction_theta_full 0.996
_diffrn_measured_fraction_theta_max 0.996
_diffrn_measurement_device_type 'Rigaku RAXIS-RAPID Imaging Plate'
_diffrn_measurement_method \w
_diffrn_radiation_type MoK\a
_diffrn_radiation_wavelength 0.71075
_diffrn_reflns_av_R_equivalents 0.0374
_diffrn_reflns_av_sigmaI/netI 0.0447
_diffrn_reflns_limit_h_max 15
_diffrn_reflns_limit_h_min -15
_diffrn_reflns_limit_k_max 12
_diffrn_reflns_limit_k_min -10
_diffrn_reflns_limit_l_max 18
_diffrn_reflns_limit_l_min -18
_diffrn_reflns_number 16451
_diffrn_reflns_theta_full 27.47
_diffrn_reflns_theta_max 27.47
_diffrn_reflns_theta_min 3.02
_exptl_absorpt_coefficient_mu 0.074
_exptl_absorpt_correction_T_max 0.9926
_exptl_absorpt_correction_T_min 0.9638
_exptl_absorpt_correction_type none
_exptl_crystal_colour yellow
_exptl_crystal_density_diffrn 1.310
_exptl_crystal_density_method 'not measured'
_exptl_crystal_description needle
_exptl_crystal_F_000 688
_exptl_crystal_size_max 0.5
_exptl_crystal_size_mid 0.1
_exptl_crystal_size_min 0.1
_refine_diff_density_max 0.132
_refine_diff_density_min -0.136
_refine_diff_density_rms 0.030
_refine_ls_abs_structure_details 'Flack H D (1983), Acta Cryst. A39, 876-881'
_refine_ls_abs_structure_Flack 10(10)
_refine_ls_extinction_method none
_refine_ls_goodness_of_fit_ref 0.887
_refine_ls_hydrogen_treatment noref
_refine_ls_matrix_type full
_refine_ls_number_parameters 513
_refine_ls_number_reflns 6715
_refine_ls_number_restraints 1
_refine_ls_restrained_S_all 0.887
_refine_ls_R_factor_all 0.1298
_refine_ls_R_factor_gt 0.0535
_refine_ls_shift/su_max 0.023
_refine_ls_shift/su_mean 0.004
_refine_ls_structure_factor_coef Fsqd
_refine_ls_weighting_details 'calc w=1/[\s^2^(Fo^2^)+(0.1096P)^2^+0.0000P] where P=(Fo^2^+2Fc^2^)/3'
_refine_ls_weighting_scheme calc
_refine_ls_wR_factor_gt 0.1602
_refine_ls_wR_factor_ref 0.2083
_reflns_number_gt 2519
_reflns_number_total 6715
_reflns_threshold_expression >2sigma(I)
_cod_data_source_file ja5b13033_si_002.cif
_cod_data_source_block DHPero
_cod_depositor_comments 'Adding full bibliography for 4124910.cif.'
_cod_original_sg_symbol_H-M 'P 21'
_cod_database_code 4124910

loop_
_symmetry_equiv_pos_as_xyz
'x, y, z'
'-x, y+1/2, -z'

loop_
_atom_site_label
_atom_site_type_symbol
_atom_site_fract_x
_atom_site_fract_y
_atom_site_fract_z
_atom_site_U_iso_or_equiv
_atom_site_adp_type
_atom_site_occupancy
_atom_site_symmetry_multiplicity
_atom_site_calc_flag
_atom_site_refinement_flags
_atom_site_disorder_assembly
_atom_site_disorder_group
C1 C 0.4448(2) 0.2238(2) 0.42579(19) 0.0698(10) Uani 0.50 1 d P A 1
H1 H 0.5037 0.2446 0.3866 0.084 Uiso 0.50 1 calc PR A 1
C2 C 0.4459(3) 0.1754(3) 0.4542(2) 0.0739(10) Uani 0.50 1 d P A 2
H2 H 0.5190 0.1399 0.4467 0.089 Uiso 0.50 1 calc PR A 2
C3 C 0.42906(13) 0.29264(15) 0.51780(11) 0.0878(6) Uani 1 1 d . . .
H3 H 0.4924 0.3324 0.5500 0.053(6) Uiso 0.50 1 calc PR A 1
H4 H 0.4860 0.3598 0.5311 0.49(5) Uiso 0.50 1 calc PR A 2
C4 C 0.32936(14) 0.29984(16) 0.55590(12) 0.0903(6) Uani 1 1 d . A .
H5 H 0.3205 0.3633 0.6052 0.108 Uiso 1 1 calc R . .
C5 C 0.23477(13) 0.21479(16) 0.52489(10) 0.0821(5) Uani 1 1 d . . .
C6 C 0.13464(13) 0.21938(18) 0.56479(13) 0.1002(7) Uani 1 1 d . A .
H6 H 0.1267 0.2796 0.6160 0.120 Uiso 1 1 calc R . .
C7 C 0.04546(15) 0.14160(17) 0.53460(13) 0.1073(7) Uani 1 1 d . . .
H7 H -0.0237 0.1497 0.5635 0.129 Uiso 1 1 calc R A .
C8 C 0.05504(14) 0.05077(19) 0.46202(15) 0.1178(8) Uani 1 1 d . A .
H8 H -0.0071 -0.0055 0.4425 0.141 Uiso 1 1 calc R . .
C9 C 0.15695(14) 0.04022(15) 0.41590(12) 0.0892(6) Uani 1 1 d . . .
C10 C 0.17359(14) -0.04907(17) 0.34074(14) 0.1162(7) Uani 1 1 d . A .
H9 H 0.1127 -0.1044 0.3171 0.139 Uiso 1 1 calc R . .
C11 C 0.27172(15) -0.05860(18) 0.30166(13) 0.1143(7) Uani 1 1 d . . .
H10 H 0.2787 -0.1227 0.2525 0.137 Uiso 1 1 calc R A .
C12 C 0.36821(13) 0.02451(14) 0.33084(11) 0.0777(5) Uani 1 1 d . A .
C13 C 0.35223(12) 0.11556(14) 0.40430(11) 0.0718(5) Uani 1 1 d . . .
C14 C 0.24883(12) 0.12403(14) 0.44932(10) 0.0701(5) Uani 1 1 d . A .
C15 C 0.55167(19) 0.1809(3) 0.40832(18) 0.0753(8) Uani 0.50 1 d P B 3
H11 H 0.4887 0.1740 0.4453 0.090 Uiso 0.50 1 calc PR B 3
C16 C 0.5540(5) 0.2210(6) 0.3896(3) 0.324(2) Uani 0.50 1 d P B 4
H12 H 0.4828 0.2591 0.4013 0.389 Uiso 0.50 1 calc PR B 4
C17 C 0.64731(14) 0.27678(18) 0.43163(12) 0.1030(6) Uani 1 1 d . . .
H13 H 0.6396 0.3463 0.4775 0.059(7) Uiso 0.50 1 calc PR B 3
H14 H 0.6444 0.3219 0.4896 0.113(12) Uiso 0.50 1 calc PR B 4
C18 C 0.74324(14) 0.26672(19) 0.38936(11) 0.1016(6) Uani 1 1 d . B .
H15 H 0.8035 0.3255 0.4096 0.122 Uiso 1 1 calc R . .
C19 C 0.76052(13) 0.17206(18) 0.31503(11) 0.0886(6) Uani 1 1 d . . .
C20 C 0.86150(15) 0.1603(2) 0.27310(13) 0.1145(7) Uani 1 1 d . B .
H16 H 0.9228 0.2169 0.2941 0.137 Uiso 1 1 calc R . .
C21 C 0.87520(16) 0.0688(2) 0.20182(13) 0.1208(8) Uani 1 1 d . . .
H17 H 0.9455 0.0633 0.1744 0.145 Uiso 1 1 calc R B .
C22 C 0.78683(14) -0.0162(2) 0.16928(12) 0.1065(7) Uani 1 1 d . B .
H18 H 0.7973 -0.0804 0.1207 0.128 Uiso 1 1 calc R . .
C23 C 0.68359(13) -0.00611(17) 0.20854(10) 0.0782(5) Uani 1 1 d . . .
C24 C 0.59192(14) -0.08767(15) 0.17817(11) 0.0831(5) Uani 1 1 d . B .
H19 H 0.6010 -0.1515 0.1291 0.100 Uiso 1 1 calc R . .
C25 C 0.49292(14) -0.07959(14) 0.21497(11) 0.0853(6) Uani 1 1 d . . .
H20 H 0.4336 -0.1369 0.1909 0.102 Uiso 1 1 calc R B .
C26 C 0.47221(13) 0.01380(13) 0.29071(10) 0.0706(5) Uani 1 1 d . A .
C27 C 0.56182(12) 0.09758(14) 0.32374(10) 0.0680(5) Uani 1 1 d . . .
C28 C 0.66823(13) 0.08832(15) 0.28297(10) 0.0747(5) Uani 1 1 d . B .
C29 C 0.4353(2) 0.3319(3) 0.0876(3) 0.0839(11) Uani 0.50 1 d P C 3
H21 H 0.4840 0.3639 0.0425 0.101 Uiso 0.50 1 calc PR C 3
C30 C 0.4661(3) 0.2681(3) 0.1100(2) 0.0683(10) Uani 0.50 1 d P C 4
H22 H 0.5390 0.2359 0.0979 0.082 Uiso 0.50 1 calc PR C 4
C31 C 0.35381(15) 0.2121(2) 0.06973(12) 0.1052(7) Uani 1 1 d . . .
H23 H 0.3726 0.1334 0.0340 0.100(10) Uiso 0.50 1 calc PR C 3
H24 H 0.3551 0.1646 0.0125 0.20(2) Uiso 0.50 1 calc PR C 4
C32 C 0.25525(15) 0.2233(2) 0.10661(12) 0.1027(7) Uani 1 1 d . C .
H25 H 0.1942 0.1691 0.0822 0.123 Uiso 1 1 calc R . .
C33 C 0.23815(15) 0.31674(18) 0.18383(12) 0.0918(6) Uani 1 1 d . . .
C34 C 0.13825(16) 0.3248(2) 0.22494(14) 0.1181(8) Uani 1 1 d . C .
H26 H 0.0767 0.2699 0.2024 0.142 Uiso 1 1 calc R . .
C35 C 0.12593(16) 0.4160(2) 0.30206(15) 0.1267(9) Uani 1 1 d . . .
H27 H 0.0569 0.4198 0.3315 0.152 Uiso 1 1 calc R C .
C36 C 0.21077(15) 0.49437(19) 0.33194(13) 0.1010(7) Uani 1 1 d . C .
H28 H 0.2010 0.5549 0.3827 0.121 Uiso 1 1 calc R . .
C37 C 0.31468(14) 0.49182(16) 0.29177(11) 0.0793(5) Uani 1 1 d . . .
C38 C 0.40534(15) 0.57380(16) 0.32290(11) 0.0893(6) Uani 1 1 d . C .
H29 H 0.3958 0.6380 0.3717 0.107 Uiso 1 1 calc R . .
C39 C 0.50911(15) 0.56419(15) 0.28454(11) 0.0793(6) Uani 1 1 d . . .
H30 H 0.5702 0.6181 0.3091 0.095 Uiso 1 1 calc R C .
C40 C 0.52408(14) 0.47342(16) 0.20832(10) 0.0761(5) Uani 1 1 d . C .
C41 C 0.43335(14) 0.39259(16) 0.17690(11) 0.0757(5) Uani 1 1 d . . .
C42 C 0.33027(13) 0.39961(15) 0.21686(11) 0.0722(5) Uani 1 1 d . C .
C43 C 0.5520(4) 0.2921(7) 0.0662(4) 0.311(3) Uani 0.50 1 d P D 2
H31 H 0.4817 0.2983 0.0936 0.373 Uiso 0.50 1 calc PR D 2
C44 C 0.5556(3) 0.2846(4) 0.0595(3) 0.0812(12) Uani 0.50 1 d P D 1
H32 H 0.4843 0.2882 0.0854 0.097 Uiso 0.50 1 calc PR D 1
C45 C 0.57532(15) 0.1937(2) -0.01466(12) 0.1022(7) Uani 1 1 d . . .
H33 H 0.5169 0.1335 -0.0369 0.040(6) Uiso 0.50 1 calc PR D 1
H34 H 0.5173 0.1331 -0.0371 1.4(4) Uiso 0.50 1 calc PR D 2
C46 C 0.67169(15) 0.19009(19) -0.05367(12) 0.0907(6) Uani 1 1 d . D .
H35 H 0.6791 0.1307 -0.1053 0.109 Uiso 1 1 calc R . .
C47 C 0.76525(14) 0.27050(17) -0.02239(11) 0.0807(5) Uani 1 1 d . . .
C48 C 0.86695(15) 0.26314(19) -0.06433(12) 0.1007(7) Uani 1 1 d . D .
H36 H 0.8761 0.2016 -0.1146 0.121 Uiso 1 1 calc R . .
C49 C 0.95583(18) 0.3479(2) -0.03132(18) 0.1412(10) Uani 1 1 d . . .
H37 H 1.0251 0.3438 -0.0603 0.169 Uiso 1 1 calc R D .
C50 C 0.94549(16) 0.4351(2) 0.04048(15) 0.1290(9) Uani 1 1 d . D .
H38 H 1.0077 0.4899 0.0619 0.155 Uiso 1 1 calc R . .
C51 C 0.84297(14) 0.4460(2) 0.08435(14) 0.1022(7) Uani 1 1 d . . .
C52 C 0.82938(16) 0.5377(2) 0.16001(16) 0.1240(9) Uani 1 1 d . D .
H39 H 0.8898 0.5950 0.1820 0.149 Uiso 1 1 calc R . .
C53 C 0.72825(16) 0.54280(19) 0.20118(16) 0.1092(8) Uani 1 1 d . . .
H40 H 0.7211 0.6013 0.2533 0.131 Uiso 1 1 calc R D .
C54 C 0.63513(14) 0.46397(18) 0.16841(11) 0.0809(6) Uani 1 1 d . C .
C55 C 0.64781(13) 0.37278(14) 0.09525(11) 0.0671(5) Uani 1 1 d . . .
C56 C 0.75143(14) 0.36445(16) 0.05384(12) 0.0793(6) Uani 1 1 d . D .

loop_
_atom_site_aniso_label
_atom_site_aniso_U_11
_atom_site_aniso_U_22
_atom_site_aniso_U_33
_atom_site_aniso_U_23
_atom_site_aniso_U_13
_atom_site_aniso_U_12
C1 0.102(2) 0.0255(11) 0.0788(19) -0.0096(12) -0.0280(17) 0.0056(13)
C2 0.0838(19) 0.0350(13) 0.104(2) -0.0165(15) 0.0112(18) 0.0189(13)
C3 0.0867(11) 0.0782(10) 0.0974(11) -0.0267(9) -0.0045(9) -0.0023(8)
C4 0.0965(12) 0.0798(10) 0.0943(11) -0.0199(9) 0.0024(10) 0.0037(9)
C5 0.0870(10) 0.0770(9) 0.0831(11) 0.0079(8) 0.0121(9) 0.0094(8)
C6 0.0868(11) 0.0894(11) 0.1256(14) 0.0106(11) 0.0178(11) 0.0020(10)
C7 0.1138(13) 0.0862(11) 0.1245(14) 0.0167(11) 0.0313(11) 0.0237(10)
C8 0.0704(11) 0.0992(13) 0.183(2) 0.0341(13) 0.0050(12) -0.0079(9)
C9 0.0921(11) 0.0650(9) 0.1102(12) 0.0100(9) 0.0033(10) -0.0161(8)
C10 0.1012(12) 0.0768(10) 0.1711(18) -0.0237(12) 0.0139(12) -0.0360(9)
C11 0.1165(13) 0.1019(12) 0.1258(14) -0.0432(11) 0.0183(11) -0.0358(11)
C12 0.0854(10) 0.0528(7) 0.0945(11) -0.0163(8) -0.0011(9) -0.0160(7)
C13 0.0716(9) 0.0641(8) 0.0786(10) 0.0016(8) -0.0064(8) -0.0004(7)
C14 0.0741(9) 0.0602(8) 0.0748(9) 0.0056(7) -0.0081(8) -0.0069(7)
C15 0.0498(12) 0.0943(17) 0.0858(15) -0.0593(14) 0.0426(11) -0.0417(12)
C16 0.506(5) 0.293(5) 0.199(3) -0.176(3) 0.263(3) -0.294(4)
C17 0.1028(12) 0.1075(12) 0.1006(11) -0.0353(10) 0.0238(10) -0.0393(10)
C18 0.0960(12) 0.1083(13) 0.1017(12) -0.0153(11) 0.0180(10) -0.0304(10)
C19 0.0830(10) 0.1073(12) 0.0767(10) 0.0039(10) 0.0146(8) -0.0199(9)
C20 0.0936(12) 0.1342(15) 0.1181(14) -0.0095(13) 0.0272(11) -0.0246(11)
C21 0.1072(13) 0.1435(16) 0.1149(14) -0.0351(12) 0.0361(11) -0.0193(12)
C22 0.1106(13) 0.1141(13) 0.0964(12) -0.0084(11) 0.0210(11) -0.0080(11)
C23 0.0922(11) 0.0811(10) 0.0612(9) 0.0037(8) 0.0043(8) 0.0090(8)
C24 0.1073(12) 0.0723(9) 0.0702(10) -0.0026(8) 0.0099(9) -0.0048(9)
C25 0.1126(12) 0.0608(8) 0.0816(10) 0.0004(8) -0.0049(10) -0.0114(9)
C26 0.0892(10) 0.0578(8) 0.0642(9) -0.0089(7) -0.0025(8) -0.0171(8)
C27 0.0789(9) 0.0665(8) 0.0582(8) -0.0038(7) -0.0010(7) -0.0103(7)
C28 0.0867(10) 0.0791(9) 0.0584(8) 0.0096(8) 0.0044(8) -0.0141(8)
C29 0.0444(15) 0.078(2) 0.131(3) -0.028(2) 0.0270(17) -0.0089(15)
C30 0.079(2) 0.0576(17) 0.0663(18) -0.0140(15) -0.0133(16) 0.0128(15)
C31 0.1006(13) 0.1350(15) 0.0814(11) -0.0365(11) 0.0171(10) -0.0441(11)
C32 0.0969(12) 0.1290(15) 0.0825(12) -0.0212(11) 0.0077(10) -0.0376(12)
C33 0.0911(12) 0.0999(13) 0.0854(11) -0.0006(11) 0.0156(10) -0.0060(10)
C34 0.0921(13) 0.1466(18) 0.1181(15) -0.0020(14) 0.0296(12) -0.0127(13)
C35 0.0996(13) 0.1393(18) 0.1455(18) 0.0194(14) 0.0480(13) 0.0190(13)
C36 0.1208(14) 0.0850(11) 0.1005(12) -0.0020(11) 0.0389(11) 0.0205(11)
C37 0.0971(11) 0.0649(9) 0.0773(10) 0.0066(9) 0.0171(9) 0.0044(9)
C38 0.1276(14) 0.0659(9) 0.0753(10) -0.0095(9) 0.0136(11) 0.0244(10)
C39 0.1071(13) 0.0625(9) 0.0682(10) -0.0100(8) 0.0039(9) -0.0039(9)
C40 0.0954(11) 0.0628(8) 0.0711(10) 0.0010(8) 0.0140(9) 0.0078(8)
C41 0.0890(11) 0.0765(10) 0.0627(9) -0.0045(8) 0.0137(8) -0.0115(9)
C42 0.0794(10) 0.0716(10) 0.0656(9) -0.0022(8) 0.0044(9) 0.0011(8)
C43 0.116(3) 0.489(6) 0.339(4) -0.346(4) 0.112(3) -0.103(4)
C44 0.0363(17) 0.108(3) 0.101(3) -0.040(2) 0.0148(17) -0.0148(17)
C45 0.0936(13) 0.1114(14) 0.1021(13) -0.0368(12) 0.0083(11) 0.0122(11)
C46 0.1060(13) 0.0894(11) 0.0773(11) -0.0029(10) 0.0102(10) 0.0184(10)
C47 0.0856(11) 0.0746(10) 0.0824(11) 0.0181(9) 0.0098(9) 0.0191(8)
C48 0.1095(13) 0.1005(13) 0.0944(12) 0.0203(11) 0.0283(11) 0.0330(11)
C49 0.1036(14) 0.1399(19) 0.185(2) 0.0133(17) 0.0566(14) -0.0146(14)
C50 0.1061(14) 0.1113(16) 0.173(2) -0.0168(15) 0.0429(14) -0.0297(12)
C51 0.0772(11) 0.0932(13) 0.1378(16) 0.0055(12) 0.0211(11) -0.0096(10)
C52 0.0888(14) 0.1393(17) 0.1437(18) -0.0409(15) 0.0049(13) -0.0335(12)
C53 0.0931(13) 0.1014(14) 0.1329(16) -0.0366(12) 0.0038(12) -0.0160(11)
C54 0.0805(11) 0.0925(11) 0.0690(10) -0.0092(9) -0.0029(9) -0.0076(10)
C55 0.0734(10) 0.0556(8) 0.0722(10) -0.0016(8) 0.0041(8) -0.0013(8)
C56 0.0903(12) 0.0608(9) 0.0876(11) 0.0168(9) 0.0119(10) 0.0102(8)

loop_
_atom_type_symbol
_atom_type_description
_atom_type_scat_dispersion_real
_atom_type_scat_dispersion_imag
_atom_type_scat_source
C C 0.0033 0.0016 'International Tables Vol C Tables 4.2.6.8 and 6.1.1.4'
H H 0.0000 0.0000 'International Tables Vol C Tables 4.2.6.8 and 6.1.1.4'

loop_
_geom_angle_atom_site_label_1
_geom_angle_atom_site_label_2
_geom_angle_atom_site_label_3
_geom_angle
C3 C1 C13 110.7(2)
C3 C1 H1 124.6
C13 C1 H1 124.6
C13 C2 C3 119.8(2)
C13 C2 H2 120.1
C3 C2 H2 120.1
C4 C3 C2 116.75(18)
C4 C3 C1 122.75(17)
C2 C3 C1 23.99(14)
C4 C3 H3 118.6
C2 C3 H3 118.9
C1 C3 H3 118.6
C4 C3 H4 121.6
C2 C3 H4 121.6
C1 C3 H4 110.8
H3 C3 H4 23.3
C3 C4 C5 122.61(15)
C3 C4 H5 118.7
C5 C4 H5 118.7
C6 C5 C14 119.54(15)
C6 C5 C4 122.74(15)
C14 C5 C4 117.72(14)
C7 C6 C5 122.69(17)
C7 C6 H6 118.7
C5 C6 H6 118.7
C6 C7 C8 120.05(17)
C6 C7 H7 120.0
C8 C7 H7 120.0
C7 C8 C9 120.82(16)
C7 C8 H8 119.6
C9 C8 H8 119.6
C10 C9 C8 124.48(15)
C10 C9 C14 117.97(15)
C8 C9 C14 117.54(15)
C11 C10 C9 122.29(16)
C11 C10 H9 118.9
C9 C10 H9 118.9
C10 C11 C12 122.90(17)
C10 C11 H10 118.6
C12 C11 H10 118.6
C13 C12 C26 121.39(13)
C13 C12 C11 115.40(14)
C26 C12 C11 123.19(14)
C12 C13 C2 120.38(17)
C12 C13 C14 122.63(13)
C2 C13 C14 114.80(18)
C12 C13 C1 116.82(16)
C2 C13 C1 23.85(15)
C14 C13 C1 119.90(16)
C5 C14 C9 119.32(14)
C5 C14 C13 121.92(13)
C9 C14 C13 118.75(14)
C27 C15 C17 115.31(18)
C27 C15 H11 122.3
C17 C15 H11 122.3
C17 C16 C27 120.9(4)
C17 C16 H12 119.6
C27 C16 H12 119.6
C18 C17 C16 118.2(3)
C18 C17 C15 121.23(18)
C16 C17 C15 18.3(3)
C18 C17 H13 119.4
C16 C17 H13 119.1
C15 C17 H13 119.4
C18 C17 H14 120.9
C16 C17 H14 120.9
C15 C17 H14 114.8
H13 C17 H14 18.0
C17 C18 C19 123.64(16)
C17 C18 H15 118.2
C19 C18 H15 118.2
C20 C19 C28 119.26(16)
C20 C19 C18 123.07(16)
C28 C19 C18 117.67(14)
C21 C20 C19 121.62(18)
C21 C20 H16 119.2
C19 C20 H16 119.2
C20 C21 C22 120.68(18)
C20 C21 H17 119.7
C22 C21 H17 119.7
C23 C22 C21 119.51(17)
C23 C22 H18 120.2
C21 C22 H18 120.2
C22 C23 C24 121.97(15)
C22 C23 C28 120.40(15)
C24 C23 C28 117.62(14)
C25 C24 C23 122.76(15)
C25 C24 H19 118.6
C23 C24 H19 118.6
C24 C25 C26 122.21(15)
C24 C25 H20 118.9
C26 C25 H20 118.9
C27 C26 C12 119.52(13)
C27 C26 C25 117.12(14)
C12 C26 C25 123.36(13)
C26 C27 C28 120.07(13)
C26 C27 C15 120.03(15)
C28 C27 C15 119.37(14)
C26 C27 C16 126.0(2)
C28 C27 C16 113.0(2)
C15 C27 C16 18.0(2)
C19 C28 C23 118.51(14)
C19 C28 C27 121.27(14)
C23 C28 C27 120.21(13)
C41 C29 C31 115.1(2)
C41 C29 H21 122.4
C31 C29 H21 122.4
C31 C30 C41 104.8(2)
C31 C30 H22 127.6
C41 C30 H22 127.6
C32 C31 C29 116.5(2)
C32 C31 C30 126.68(19)
C29 C31 C30 29.46(16)
C32 C31 H23 121.8
C29 C31 H23 121.8
C30 C31 H23 105.1
C32 C31 H24 116.7
C29 C31 H24 118.3
C30 C31 H24 116.7
H23 C31 H24 28.8
C31 C32 C33 121.60(17)
C31 C32 H25 119.2
C33 C32 H25 119.2
C34 C33 C42 120.05(17)
C34 C33 C32 122.14(17)
C42 C33 C32 117.80(15)
C33 C34 C35 120.26(18)
C33 C34 H26 119.9
C35 C34 H26 119.9
C36 C35 C34 119.78(18)
C36 C35 H27 120.1
C34 C35 H27 120.1
C35 C36 C37 122.48(18)
C35 C36 H28 118.8
C37 C36 H28 118.8
C38 C37 C36 123.11(16)
C38 C37 C42 117.92(15)
C36 C37 C42 118.96(15)
C39 C38 C37 121.84(15)
C39 C38 H29 119.1
C37 C38 H29 119.1
C38 C39 C40 120.14(15)
C38 C39 H30 119.9
C40 C39 H30 119.9
C41 C40 C39 117.89(15)
C41 C40 C54 122.53(14)
C39 C40 C54 119.52(15)
C42 C41 C40 121.92(15)
C42 C41 C29 117.20(17)
C40 C41 C29 118.55(18)
C42 C41 C30 122.64(17)
C40 C41 C30 113.82(17)
C29 C41 C30 29.00(16)
C41 C42 C33 121.32(15)
C41 C42 C37 120.24(14)
C33 C42 C37 118.44(15)
C55 C43 C45 112.5(3)
C55 C43 H31 123.7
C45 C43 H31 123.7
C45 C44 C55 118.3(2)
C45 C44 H32 120.9
C55 C44 H32 120.9
C46 C45 C44 122.0(2)
C46 C45 C43 122.9(3)
C44 C45 C43 0.8(3)
C46 C45 H33 119.0
C44 C45 H33 119.0
C43 C45 H33 118.1
C46 C45 H34 118.6
C44 C45 H34 119.4
C43 C45 H34 118.6
H33 C45 H34 0.4
C45 C46 C47 123.02(17)
C45 C46 H35 118.5
C47 C46 H35 118.5
C48 C47 C46 121.78(16)
C48 C47 C56 120.36(16)
C46 C47 C56 117.84(15)
C47 C48 C49 119.01(18)
C47 C48 H36 120.5
C49 C48 H36 120.5
C50 C49 C48 121.8(2)
C50 C49 H37 119.1
C48 C49 H37 119.1
C49 C50 C51 120.7(2)
C49 C50 H38 119.6
C51 C50 H38 119.6
C56 C51 C50 119.87(19)
C56 C51 C52 118.13(17)
C50 C51 C52 121.99(18)
C53 C52 C51 119.70(18)
C53 C52 H39 120.2
C51 C52 H39 120.1
C52 C53 C54 122.02(19)
C52 C53 H40 119.0
C54 C53 H40 119.0
C55 C54 C53 118.73(16)
C55 C54 C40 118.28(14)
C53 C54 C40 122.99(16)
C54 C55 C56 119.70(14)
C54 C55 C43 116.7(3)
C56 C55 C43 123.6(3)
C54 C55 C44 121.7(2)
C56 C55 C44 118.64(19)
C43 C55 C44 5.0(3)
C51 C56 C55 121.64(16)
C51 C56 C47 118.27(16)
C55 C56 C47 120.10(15)

loop_
_geom_bond_atom_site_label_1
_geom_bond_atom_site_label_2
_geom_bond_distance
C1 C3 1.512(3)
C1 C13 1.538(3)
C1 H1 0.9500
C2 C13 1.423(3)
C2 C3 1.476(3)
C2 H2 0.9500
C3 C4 1.342(2)
C3 H3 0.9500
C3 H4 0.9500
C4 C5 1.448(2)
C4 H5 0.9500
C5 C6 1.358(2)
C5 C14 1.418(2)
C6 C7 1.356(2)
C6 H6 0.9500
C7 C8 1.377(3)
C7 H7 0.9500
C8 C9 1.424(2)
C8 H8 0.9500
C9 C10 1.410(2)
C9 C14 1.426(2)
C10 C11 1.333(2)
C10 H9 0.9500
C11 C12 1.448(2)
C11 H10 0.9500
C12 C13 1.400(2)
C12 C26 1.404(2)
C13 C14 1.431(2)
C15 C27 1.477(3)
C15 C17 1.493(3)
C15 H11 0.9500
C16 C17 1.354(6)
C16 C27 1.529(5)
C16 H12 0.9500
C17 C18 1.332(2)
C17 H13 0.9500
C17 H14 0.9500
C18 C19 1.434(2)
C18 H15 0.9500
C19 C20 1.385(2)
C19 C28 1.424(2)
C20 C21 1.374(3)
C20 H16 0.9500
C21 C22 1.398(3)
C21 H17 0.9500
C22 C23 1.390(2)
C22 H18 0.9500
C23 C24 1.399(2)
C23 C28 1.430(2)
C24 C25 1.326(2)
C24 H19 0.9500
C25 C26 1.450(2)
C25 H20 0.9500
C26 C27 1.4041(19)
C27 C28 1.434(2)
C29 C41 1.423(4)
C29 C31 1.520(3)
C29 H21 0.9500
C30 C31 1.534(4)
C30 C41 1.601(3)
C30 H22 0.9500
C31 C32 1.324(2)
C31 H23 0.9500
C31 H24 0.9500
C32 C33 1.459(2)
C32 H25 0.9500
C33 C34 1.365(2)
C33 C42 1.422(2)
C34 C35 1.435(3)
C34 H26 0.9500
C35 C36 1.318(3)
C35 H27 0.9500
C36 C37 1.400(2)
C36 H28 0.9500
C37 C38 1.396(2)
C37 C42 1.423(2)
C38 C39 1.389(2)
C38 H29 0.9500
C39 C40 1.428(2)
C39 H30 0.9500
C40 C41 1.391(2)
C40 C54 1.479(2)
C41 C42 1.391(2)
C43 C55 1.428(6)
C43 C45 1.544(6)
C43 H31 0.9500
C44 C45 1.416(4)
C44 C55 1.464(4)
C44 H32 0.9500
C45 C46 1.311(2)
C45 H33 0.9500
C45 H34 0.9500
C46 C47 1.414(2)
C46 H35 0.9500
C47 C48 1.390(2)
C47 C56 1.444(2)
C48 C49 1.403(3)
C48 H36 0.9500
C49 C50 1.348(3)
C49 H37 0.9500
C50 C51 1.414(3)
C50 H38 0.9500
C51 C56 1.399(2)
C51 C52 1.424(3)
C52 C53 1.377(3)
C52 H39 0.9500
C53 C54 1.408(2)
C53 H40 0.9500
C54 C55 1.391(2)
C55 C56 1.407(2)

loop_
_geom_torsion_atom_site_label_1
_geom_torsion_atom_site_label_2
_geom_torsion_atom_site_label_3
_geom_torsion_atom_site_label_4
_geom_torsion
C13 C2 C3 C4 27.9(3)
C13 C2 C3 C1 -83.1(4)
C13 C1 C3 C4 -24.1(2)
C13 C1 C3 C2 58.5(4)
C2 C3 C4 C5 -11.3(3)
C1 C3 C4 C5 15.5(3)
C3 C4 C5 C6 178.33(16)
C3 C4 C5 C14 -2.0(2)
C14 C5 C6 C7 -1.0(3)
C4 C5 C6 C7 178.73(16)
C5 C6 C7 C8 1.6(3)
C6 C7 C8 C9 -2.0(3)
C7 C8 C9 C10 -179.50(17)
C7 C8 C9 C14 1.7(3)
C8 C9 C10 C11 -177.80(18)
C14 C9 C10 C11 1.0(3)
C9 C10 C11 C12 -2.0(3)
C10 C11 C12 C13 0.7(3)
C10 C11 C12 C26 179.21(17)
C26 C12 C13 C2 -14.7(2)
C11 C12 C13 C2 163.83(18)
C26 C12 C13 C14 -177.04(14)
C11 C12 C13 C14 1.5(2)
C26 C12 C13 C1 12.2(2)
C11 C12 C13 C1 -169.24(16)
C3 C2 C13 C12 167.10(18)
C3 C2 C13 C14 -29.3(3)
C3 C2 C13 C1 79.0(4)
C3 C1 C13 C12 -167.65(15)
C3 C1 C13 C2 -62.7(4)
C3 C1 C13 C14 21.3(2)
C6 C5 C14 C9 0.7(2)
C4 C5 C14 C9 -179.03(14)
C6 C5 C14 C13 179.61(14)
C4 C5 C14 C13 -0.1(2)
C10 C9 C14 C5 -179.93(14)
C8 C9 C14 C5 -1.0(2)
C10 C9 C14 C13 1.1(2)
C8 C9 C14 C13 -179.99(14)
C12 C13 C14 C5 178.67(14)
C2 C13 C14 C5 15.4(2)
C1 C13 C14 C5 -10.9(2)
C12 C13 C14 C9 -2.4(2)
C2 C13 C14 C9 -165.64(17)
C1 C13 C14 C9 168.07(16)
C27 C16 C17 C18 27.8(5)
C27 C16 C17 C15 -76.8(9)
C27 C15 C17 C18 -12.6(3)
C27 C15 C17 C16 73.1(8)
C16 C17 C18 C19 -16.3(4)
C15 C17 C18 C19 4.5(3)
C17 C18 C19 C20 -178.44(18)
C17 C18 C19 C28 2.4(3)
C28 C19 C20 C21 -0.6(3)
C18 C19 C20 C21 -179.81(18)
C19 C20 C21 C22 -0.1(3)
C20 C21 C22 C23 1.1(3)
C21 C22 C23 C24 179.41(17)
C21 C22 C23 C28 -1.3(3)
C22 C23 C24 C25 179.86(16)
C28 C23 C24 C25 0.5(2)
C23 C24 C25 C26 -0.7(2)
C13 C12 C26 C27 -1.0(2)
C11 C12 C26 C27 -179.46(14)
C13 C12 C26 C25 179.59(14)
C11 C12 C26 C25 1.2(2)
C24 C25 C26 C27 0.5(2)
C24 C25 C26 C12 179.92(14)
C12 C26 C27 C28 -179.59(13)
C25 C26 C27 C28 -0.2(2)
C12 C26 C27 C15 8.8(2)
C25 C26 C27 C15 -171.78(16)
C12 C26 C27 C16 -11.5(3)
C25 C26 C27 C16 167.9(3)
C17 C15 C27 C26 -174.06(16)
C17 C15 C27 C28 14.3(3)
C17 C15 C27 C16 -59.4(8)
C17 C16 C27 C26 166.5(3)
C17 C16 C27 C28 -24.7(5)
C17 C16 C27 C15 90.0(9)
C20 C19 C28 C23 0.4(2)
C18 C19 C28 C23 179.63(14)
C20 C19 C28 C27 -179.53(15)
C18 C19 C28 C27 -0.3(2)
C22 C23 C28 C19 0.5(2)
C24 C23 C28 C19 179.88(14)
C22 C23 C28 C27 -179.51(15)
C24 C23 C28 C27 -0.2(2)
C26 C27 C28 C19 179.96(14)
C15 C27 C28 C19 -8.4(2)
C16 C27 C28 C19 10.4(3)
C26 C27 C28 C23 0.0(2)
C15 C27 C28 C23 171.68(17)
C16 C27 C28 C23 -169.5(3)
C41 C29 C31 C32 36.9(3)
C41 C29 C31 C30 -81.5(4)
C41 C30 C31 C32 -23.7(3)
C41 C30 C31 C29 55.4(3)
C29 C31 C32 C33 -20.2(3)
C30 C31 C32 C33 12.5(3)
C31 C32 C33 C34 -177.18(19)
C31 C32 C33 C42 1.9(3)
C42 C33 C34 C35 -0.5(3)
C32 C33 C34 C35 178.59(18)
C33 C34 C35 C36 1.5(3)
C34 C35 C36 C37 -0.7(3)
C35 C36 C37 C38 -179.73(18)
C35 C36 C37 C42 -1.1(3)
C36 C37 C38 C39 176.84(16)
C42 C37 C38 C39 -1.8(2)
C37 C38 C39 C40 3.0(2)
C38 C39 C40 C41 -2.3(2)
C38 C39 C40 C54 -179.81(14)
C39 C40 C41 C42 0.7(2)
C54 C40 C41 C42 178.08(15)
C39 C40 C41 C29 162.87(19)
C54 C40 C41 C29 -19.7(3)
C39 C40 C41 C30 -165.15(16)
C54 C40 C41 C30 12.2(2)
C31 C29 C41 C42 -34.9(3)
C31 C29 C41 C40 162.04(18)
C31 C29 C41 C30 74.0(4)
C31 C30 C41 C42 24.8(3)
C31 C30 C41 C40 -169.47(16)
C31 C30 C41 C29 -63.1(3)
C40 C41 C42 C33 179.78(15)
C29 C41 C42 C33 17.4(3)
C30 C41 C42 C33 -15.6(3)
C40 C41 C42 C37 0.4(2)
C29 C41 C42 C37 -162.01(19)
C30 C41 C42 C37 164.98(17)
C34 C33 C42 C41 179.39(17)
C32 C33 C42 C41 0.2(2)
C34 C33 C42 C37 -1.2(2)
C32 C33 C42 C37 179.65(15)
C38 C37 C42 C41 0.1(2)
C36 C37 C42 C41 -178.58(15)
C38 C37 C42 C33 -179.28(15)
C36 C37 C42 C33 2.0(2)
C55 C44 C45 C46 -2.4(4)
C55 C44 C45 C43 -178(100)
C55 C43 C45 C46 -2.5(6)
C55 C43 C45 C44 2(22)
C44 C45 C46 C47 3.4(3)
C43 C45 C46 C47 3.4(4)
C45 C46 C47 C48 179.10(17)
C45 C46 C47 C56 -2.5(3)
C46 C47 C48 C49 178.58(18)
C56 C47 C48 C49 0.2(3)
C47 C48 C49 C50 0.7(3)
C48 C49 C50 C51 -1.2(4)
C49 C50 C51 C56 0.7(3)
C49 C50 C51 C52 -179.7(2)
C56 C51 C52 C53 0.5(3)
C50 C51 C52 C53 -179.0(2)
C51 C52 C53 C54 -2.7(3)
C52 C53 C54 C55 3.4(3)
C52 C53 C54 C40 -176.64(18)
C41 C40 C54 C55 1.5(2)
C39 C40 C54 C55 178.86(14)
C41 C40 C54 C53 -178.40(17)
C39 C40 C54 C53 -1.1(2)
C53 C54 C55 C56 -2.0(2)
C40 C54 C55 C56 178.04(14)
C53 C54 C55 C43 178.2(3)
C40 C54 C55 C43 -1.7(4)
C53 C54 C55 C44 178.1(2)
C40 C54 C55 C44 -1.8(3)
C45 C43 C55 C54 -179.5(3)
C45 C43 C55 C56 0.7(6)
C45 C43 C55 C44 0(4)
C45 C44 C55 C54 -179.5(2)
C45 C44 C55 C56 0.6(4)
C45 C44 C55 C43 180(100)
C50 C51 C56 C55 -179.61(17)
C52 C51 C56 C55 0.8(3)
C50 C51 C56 C47 0.1(3)
C52 C51 C56 C47 -179.47(17)
C54 C55 C56 C51 0.0(2)
C43 C55 C56 C51 179.7(4)
C44 C55 C56 C51 179.8(2)
C54 C55 C56 C47 -179.75(15)
C43 C55 C56 C47 0.0(4)
C44 C55 C56 C47 0.1(3)
C48 C47 C56 C51 -0.6(2)
C46 C47 C56 C51 -179.03(16)
C48 C47 C56 C55 179.16(15)
C46 C47 C56 C55 0.7(2)
